data_4078795
loop_
_publ_author_name
'Khusnutdinova, Julia R.'
'Qu, Fengrui'
'Zhang, Ying'
'Rath, Nigam P.'
'Mirica, Liviu M.'

_publ_section_title
;
 Formation of the Palladium(IV) Complex [(Me3tacn)PdIVMe3]+through Aerobic
 Oxidation of (Me3tacn)PdIIMe2(Me3tacn
 =N,N&#x2032;,N&#x2033;-Trimethyl-1,4,7-triazacyclononane)
;
_journal_issue 13
_journal_name_full Organometallics
_journal_page_first 4627
_journal_paper_doi 10.1021/om300426r
_journal_volume 31
_journal_year 2012
_chemical_formula_moiety 'C11 H27 N3 Pd'
_chemical_formula_sum 'C11 H27 N3 Pd'
_chemical_formula_weight 307.76
_chemical_name_systematic
; 
 ? 
;
_space_group_IT_number 14
_symmetry_cell_setting monoclinic
_symmetry_space_group_name_Hall '-P 2yn'
_symmetry_space_group_name_H-M 'P 1 21/n 1'
_atom_sites_solution_hydrogens geom
_atom_sites_solution_primary direct
_atom_sites_solution_secondary difmap
_audit_creation_method SHELXL-97
_cell_angle_alpha 90.00
_cell_angle_beta 103.221(2)
_cell_angle_gamma 90.00
_cell_formula_units_Z 4
_cell_length_a 6.8410(3)
_cell_length_b 16.0925(7)
_cell_length_c 12.9020(5)
_cell_measurement_reflns_used 9320
_cell_measurement_temperature 100(2)
_cell_measurement_theta_max 36.82
_cell_measurement_theta_min 2.53
_cell_volume 1382.72(10)
_computing_cell_refinement 'Bruker SAINT'
_computing_data_collection 'Bruker APEX2'
_computing_data_reduction 'Bruker SAINT'
_computing_molecular_graphics 'Bruker SHELXTL'
_computing_publication_material 'Bruker SHELXTL'
_computing_structure_refinement 'SHELXL-97 (Sheldrick, 2008)'
_computing_structure_solution 'SHELXS-97 (Sheldrick, 2008)'
_diffrn_ambient_temperature 100(2)
_diffrn_measured_fraction_theta_full 0.994
_diffrn_measured_fraction_theta_max 0.994
_diffrn_measurement_device_type 'Bruker APEX-II CCD'
_diffrn_measurement_method '\f and \w scans'
_diffrn_radiation_monochromator graphite
_diffrn_radiation_source 'fine-focus sealed tube'
_diffrn_radiation_type MoK\a
_diffrn_radiation_wavelength 0.71073
_diffrn_reflns_av_R_equivalents 0.0280
_diffrn_reflns_av_sigmaI/netI 0.0131
_diffrn_reflns_limit_h_max 11
_diffrn_reflns_limit_h_min -11
_diffrn_reflns_limit_k_max 27
_diffrn_reflns_limit_k_min -27
_diffrn_reflns_limit_l_max 20
_diffrn_reflns_limit_l_min -22
_diffrn_reflns_number 88509
_diffrn_reflns_theta_full 38.24
_diffrn_reflns_theta_max 38.24
_diffrn_reflns_theta_min 2.06
_exptl_absorpt_coefficient_mu 1.320
_exptl_absorpt_correction_T_max 0.8048
_exptl_absorpt_correction_T_min 0.7441
_exptl_absorpt_correction_type multi-scan
_exptl_absorpt_process_details 'sadabs v2008/1'
_exptl_crystal_colour colourless
_exptl_crystal_density_diffrn 1.478
_exptl_crystal_density_meas ?
_exptl_crystal_density_method 'not measured'
_exptl_crystal_description rectangular
_exptl_crystal_F_000 640
_exptl_crystal_size_max 0.24
_exptl_crystal_size_mid 0.20
_exptl_crystal_size_min 0.17
_refine_diff_density_max 4.069
_refine_diff_density_min -3.317
_refine_diff_density_rms 0.101
_refine_ls_extinction_method none
_refine_ls_goodness_of_fit_ref 1.116
_refine_ls_hydrogen_treatment constr
_refine_ls_matrix_type full
_refine_ls_number_parameters 262
_refine_ls_number_reflns 7604
_refine_ls_number_restraints 173
_refine_ls_restrained_S_all 1.117
_refine_ls_R_factor_all 0.0428
_refine_ls_R_factor_gt 0.0343
_refine_ls_shift/su_max 0.001
_refine_ls_shift/su_mean 0.000
_refine_ls_structure_factor_coef Fsqd
_refine_ls_weighting_details 'calc w=1/[\s^2^(Fo^2^)+(0.0118P)^2^+2.0665P] where P=(Fo^2^+2Fc^2^)/3'
_refine_ls_weighting_scheme calc
_refine_ls_wR_factor_gt 0.0680
_refine_ls_wR_factor_ref 0.0742
_reflns_number_gt 6476
_reflns_number_total 7604
_reflns_threshold_expression >2sigma(I)
_cod_data_source_file om300426r_si_002.cif
_cod_data_source_block l20111
_cod_depositor_comments
;
The following automatic conversions were performed:

'_symmetry_cell_setting' value 'Monoclinic' changed to 'monoclinic'
according to /home/saulius/struct/CIF-dictionaries/cif_core.dic
dictionary named 'cif_core.dic' version 2.4.2 from 2011-04-26.

Automatic conversion script
Id: cif_fix_values 1891 2012-01-12 08:04:46Z andrius 

The following automatic conversions were performed:

'_exptl_crystal_density_meas' value 'no' was changed to '?' - the
value is perceived as not measured.

Automatic conversion script
Id: cif_fix_values 3008 2015-01-20 13:52:24Z robertas 
;
_cod_original_sg_symbol_H-M P2(1)/n
_cod_database_code 4078795

loop_
_symmetry_equiv_pos_as_xyz
'x, y, z'
'-x+1/2, y+1/2, -z+1/2'
'-x, -y, -z'
'x-1/2, -y-1/2, z-1/2'

loop_
_atom_site_label
_atom_site_type_symbol
_atom_site_fract_x
_atom_site_fract_y
_atom_site_fract_z
_atom_site_U_iso_or_equiv
_atom_site_adp_type
_atom_site_occupancy
_atom_site_symmetry_multiplicity
_atom_site_calc_flag
_atom_site_refinement_flags
_atom_site_disorder_assembly
_atom_site_disorder_group
Pd1 Pd 0.071455(19) 0.807410(8) 0.160542(11) 0.02511(3) Uani 1 1 d . . .
C1 C 0.1282(3) 0.86700(13) 0.03167(17) 0.0354(4) Uani 1 1 d . . .
H1A H 0.0530 0.9193 0.0205 0.053 Uiso 1 1 calc R . .
H1B H 0.0867 0.8317 -0.0315 0.053 Uiso 1 1 calc R . .
H1C H 0.2723 0.8787 0.0438 0.053 Uiso 1 1 calc R . .
C2 C 0.2593(3) 0.71594(13) 0.13402(19) 0.0378(4) Uani 1 1 d . . .
H2A H 0.1801 0.6687 0.0995 0.057 Uiso 1 1 calc R . .
H2B H 0.3449 0.6980 0.2020 0.057 Uiso 1 1 calc R . .
H2C H 0.3435 0.7371 0.0878 0.057 Uiso 1 1 calc R . .
N3 N 0.196(2) 0.9292(6) 0.3982(7) 0.0263(17) Uani 0.456(9) 1 d PD A 1
C6 C 0.2849(5) 0.8396(2) 0.4082(3) 0.0331(6) Uani 0.793(5) 1 d PD A 1
H6A H 0.3497 0.8301 0.3480 0.040 Uiso 0.793(5) 1 calc PR A 1
H6B H 0.3910 0.8364 0.4746 0.040 Uiso 0.793(5) 1 calc PR A 1
C7 C 0.1974(5) 0.9701(2) 0.3030(3) 0.0309(6) Uani 0.793(5) 1 d PD A 1
H7A H 0.2761 0.9370 0.2623 0.037 Uiso 0.793(5) 1 calc PR A 1
H7B H 0.2646 1.0246 0.3193 0.037 Uiso 0.793(5) 1 calc PR A 1
C11 C 0.2877(17) 0.9764(5) 0.4955(5) 0.0630(17) Uani 0.456(9) 1 d PD A 1
H11A H 0.4314 0.9839 0.4995 0.094 Uiso 0.456(9) 1 calc PR A 1
H11B H 0.2696 0.9458 0.5583 0.094 Uiso 0.456(9) 1 calc PR A 1
H11C H 0.2229 1.0309 0.4932 0.094 Uiso 0.456(9) 1 calc PR A 1
N1 N -0.1268(7) 0.9049(3) 0.2023(3) 0.0265(6) Uani 0.793(5) 1 d PD A 1
C3 C -0.2107(3) 0.87318(16) 0.2920(2) 0.0317(5) Uani 0.793(5) 1 d PD A 1
H3A H -0.3502 0.8933 0.2834 0.038 Uiso 0.793(5) 1 calc PR A 1
H3B H -0.1302 0.8951 0.3602 0.038 Uiso 0.793(5) 1 calc PR A 1
C8 C -0.0150(5) 0.9839(2) 0.2340(3) 0.0314(6) Uani 0.793(5) 1 d PD A 1
H8A H -0.0919 1.0186 0.2740 0.038 Uiso 0.793(5) 1 calc PR A 1
H8B H -0.0052 1.0147 0.1690 0.038 Uiso 0.793(5) 1 calc PR A 1
C9 C -0.2953(5) 0.9209(2) 0.1100(3) 0.0382(6) Uani 0.793(5) 1 d PD A 1
H9A H -0.3805 0.9652 0.1278 0.057 Uiso 0.793(5) 1 calc PR A 1
H9B H -0.3748 0.8701 0.0921 0.057 Uiso 0.793(5) 1 calc PR A 1
H9C H -0.2422 0.9381 0.0489 0.057 Uiso 0.793(5) 1 calc PR A 1
N2 N -0.0023(6) 0.7474(2) 0.3043(3) 0.0265(6) Uani 0.793(5) 1 d PD A 1
C4 C -0.2088(7) 0.7801(3) 0.2953(4) 0.0355(9) Uani 0.793(5) 1 d PD A 1
H4A H -0.2602 0.7608 0.3569 0.043 Uiso 0.793(5) 1 calc PR A 1
H4B H -0.2985 0.7581 0.2297 0.043 Uiso 0.793(5) 1 calc PR A 1
C5 C 0.1344(4) 0.76929(18) 0.4092(2) 0.0313(5) Uani 0.793(5) 1 d PD A 1
H5A H 0.2106 0.7188 0.4380 0.038 Uiso 0.793(5) 1 calc PR A 1
H5B H 0.0502 0.7848 0.4592 0.038 Uiso 0.793(5) 1 calc PR A 1
C10 C -0.0166(5) 0.65552(17) 0.2966(3) 0.0424(7) Uani 0.793(5) 1 d PD A 1
H10A H 0.1176 0.6320 0.3023 0.064 Uiso 0.793(5) 1 calc PR A 1
H10B H -0.1035 0.6399 0.2279 0.064 Uiso 0.793(5) 1 calc PR A 1
H10C H -0.0734 0.6340 0.3544 0.064 Uiso 0.793(5) 1 calc PR A 1
N3' N 0.205(2) 0.9010(7) 0.4051(7) 0.049(2) Uani 0.368(9) 1 d PDU A 2
C6' C 0.285(2) 0.8136(8) 0.3860(11) 0.038(2) Uani 0.207(5) 1 d PDU A 2
H6'A H 0.3426 0.8178 0.3223 0.046 Uiso 0.207(5) 1 calc PR A 2
H6'B H 0.3987 0.8016 0.4471 0.046 Uiso 0.207(5) 1 calc PR A 2
C7' C 0.1632(18) 0.9532(9) 0.3185(10) 0.033(2) Uani 0.207(5) 1 d PDU A 2
H7'1 H 0.2373 0.9318 0.2666 0.039 Uiso 0.207(5) 1 calc PR A 2
H7'2 H 0.2224 1.0080 0.3427 0.039 Uiso 0.207(5) 1 calc PR A 2
C11' C 0.198(2) 0.9581(7) 0.4995(6) 0.0630(17) Uani 0.368(9) 1 d PDU A 2
H11D H 0.3341 0.9679 0.5415 0.094 Uiso 0.368(9) 1 calc PR A 2
H11E H 0.1178 0.9315 0.5445 0.094 Uiso 0.368(9) 1 calc PR A 2
H11F H 0.1357 1.0111 0.4729 0.094 Uiso 0.368(9) 1 calc PR A 2
N1' N -0.157(2) 0.9050(8) 0.1813(11) 0.022(2) Uani 0.207(5) 1 d PDU A 2
C3' C -0.2961(12) 0.8515(6) 0.2252(7) 0.0294(17) Uani 0.207(5) 1 d PDU A 2
H3'A H -0.3751 0.8164 0.1676 0.035 Uiso 0.207(5) 1 calc PR A 2
H3'B H -0.3911 0.8870 0.2526 0.035 Uiso 0.207(5) 1 calc PR A 2
C8' C -0.0527(17) 0.9689(8) 0.2575(10) 0.031(2) Uani 0.207(5) 1 d PDU A 2
H8'1 H -0.1345 0.9783 0.3105 0.038 Uiso 0.207(5) 1 calc PR A 2
H8'2 H -0.0538 1.0215 0.2174 0.038 Uiso 0.207(5) 1 calc PR A 2
C9' C -0.2783(18) 0.9460(7) 0.0854(9) 0.0303(19) Uani 0.207(5) 1 d PDU A 2
H9'1 H -0.3766 0.9830 0.1060 0.045 Uiso 0.207(5) 1 calc PR A 2
H9'2 H -0.3486 0.9037 0.0359 0.045 Uiso 0.207(5) 1 calc PR A 2
H9'3 H -0.1900 0.9783 0.0507 0.045 Uiso 0.207(5) 1 calc PR A 2
N2' N -0.029(2) 0.7461(9) 0.2783(11) 0.028(3) Uani 0.207(5) 1 d PDU A 2
C4' C -0.185(2) 0.7972(10) 0.3127(13) 0.035(3) Uani 0.207(5) 1 d PDU A 2
H4'1 H -0.1198 0.8322 0.3739 0.042 Uiso 0.207(5) 1 calc PR A 2
H4'2 H -0.2813 0.7600 0.3365 0.042 Uiso 0.207(5) 1 calc PR A 2
C5' C 0.1483(14) 0.7368(8) 0.3704(9) 0.038(2) Uani 0.207(5) 1 d PDU A 2
H5'A H 0.2271 0.6876 0.3583 0.045 Uiso 0.207(5) 1 calc PR A 2
H5'B H 0.1004 0.7270 0.4361 0.045 Uiso 0.207(5) 1 calc PR A 2
C10' C -0.1156(18) 0.6631(6) 0.2454(11) 0.043(3) Uani 0.207(5) 1 d PDU A 2
H10D H -0.1496 0.6353 0.3066 0.065 Uiso 0.207(5) 1 calc PR A 2
H10E H -0.0170 0.6297 0.2194 0.065 Uiso 0.207(5) 1 calc PR A 2
H10F H -0.2371 0.6695 0.1886 0.065 Uiso 0.207(5) 1 calc PR A 2
N3A N 0.227(3) 0.9198(15) 0.4013(14) 0.017(3) Uani 0.177(7) 1 d PDU B 3
C11A C 0.185(3) 0.9096(13) 0.5095(11) 0.0630(17) Uani 0.177(7) 1 d PDU B 3
H11G H 0.2236 0.9605 0.5509 0.094 Uiso 0.177(7) 1 calc PR B 3
H11H H 0.2634 0.8628 0.5460 0.094 Uiso 0.177(7) 1 calc PR B 3
H11I H 0.0419 0.8990 0.5025 0.094 Uiso 0.177(7) 1 calc PR B 3

loop_
_atom_site_aniso_label
_atom_site_aniso_U_11
_atom_site_aniso_U_22
_atom_site_aniso_U_33
_atom_site_aniso_U_23
_atom_site_aniso_U_13
_atom_site_aniso_U_12
Pd1 0.02446(5) 0.02076(5) 0.03288(6) -0.00383(4) 0.01228(4) -0.00342(4)
C1 0.0387(10) 0.0371(9) 0.0336(9) -0.0030(7) 0.0151(8) -0.0060(8)
C2 0.0303(8) 0.0352(9) 0.0478(11) -0.0115(8) 0.0088(8) 0.0039(7)
N3 0.031(4) 0.024(3) 0.022(2) -0.002(2) 0.002(2) 0.001(2)
C6 0.0277(11) 0.0429(16) 0.0261(14) 0.0045(11) 0.0003(9) -0.0063(11)
C7 0.0334(14) 0.0293(14) 0.0285(12) -0.0008(9) 0.0040(10) -0.0093(10)
C11 0.096(5) 0.058(3) 0.0290(16) -0.012(2) 0.002(3) -0.022(3)
N1 0.0249(12) 0.0279(11) 0.0249(13) -0.0010(9) 0.0022(9) 0.0034(8)
C3 0.0227(9) 0.0402(12) 0.0347(11) -0.0018(9) 0.0117(8) 0.0019(8)
C8 0.0413(16) 0.0225(12) 0.0293(13) -0.0020(9) 0.0058(10) 0.0006(10)
C9 0.0350(13) 0.0386(17) 0.0348(15) -0.0037(12) -0.0049(11) 0.0088(12)
N2 0.0261(13) 0.0253(10) 0.0295(17) 0.0042(9) 0.0095(10) -0.0046(8)
C4 0.0257(14) 0.0404(15) 0.043(2) 0.0030(13) 0.0139(13) -0.0076(11)
C5 0.0325(11) 0.0364(12) 0.0263(10) 0.0101(9) 0.0093(8) -0.0004(9)
C10 0.0526(18) 0.0267(11) 0.0491(17) 0.0069(11) 0.0138(14) -0.0090(11)
N3' 0.049(4) 0.073(6) 0.022(3) 0.006(4) 0.006(2) -0.001(6)
C6' 0.028(4) 0.055(6) 0.025(5) 0.014(4) -0.008(4) -0.003(4)
C7' 0.029(5) 0.032(6) 0.036(5) -0.013(4) 0.006(4) -0.006(4)
C11' 0.096(5) 0.058(3) 0.0290(16) -0.012(2) 0.002(3) -0.022(3)
N1' 0.026(5) 0.014(3) 0.029(5) -0.001(3) 0.011(4) -0.001(3)
C3' 0.020(3) 0.037(4) 0.032(4) 0.005(3) 0.008(3) 0.000(3)
C8' 0.032(5) 0.024(5) 0.036(5) -0.006(4) 0.003(4) 0.004(3)
C9' 0.036(5) 0.022(4) 0.032(4) 0.006(3) 0.007(3) 0.001(3)
N2' 0.024(4) 0.028(4) 0.029(7) 0.008(4) 0.001(3) -0.004(3)
C4' 0.023(5) 0.061(8) 0.025(5) 0.011(5) 0.013(4) 0.003(6)
C5' 0.030(4) 0.049(5) 0.034(5) 0.023(4) 0.007(3) 0.003(4)
C10' 0.038(5) 0.032(4) 0.060(7) 0.019(4) 0.012(5) -0.009(4)
N3A 0.020(4) 0.011(4) 0.017(4) 0.010(3) -0.002(3) 0.001(3)
C11A 0.096(5) 0.058(3) 0.0290(16) -0.012(2) 0.002(3) -0.022(3)

loop_
_atom_type_symbol
_atom_type_description
_atom_type_scat_dispersion_real
_atom_type_scat_dispersion_imag
_atom_type_scat_source
C C 0.0033 0.0016 'International Tables Vol C Tables 4.2.6.8 and 6.1.1.4'
H H 0.0000 0.0000 'International Tables Vol C Tables 4.2.6.8 and 6.1.1.4'
N N 0.0061 0.0033 'International Tables Vol C Tables 4.2.6.8 and 6.1.1.4'
Pd Pd -0.9988 1.0072 'International Tables Vol C Tables 4.2.6.8 and 6.1.1.4'

loop_
_geom_angle_atom_site_label_1
_geom_angle_atom_site_label_2
_geom_angle_atom_site_label_3
_geom_angle
C1 Pd1 C2 87.57(10)
C1 Pd1 N2' 171.5(3)
C2 Pd1 N2' 96.2(4)
C1 Pd1 N1 96.12(12)
C2 Pd1 N1 175.73(12)
N2' Pd1 N1 80.4(4)
C1 Pd1 N2 176.84(11)
C2 Pd1 N2 95.60(12)
N2' Pd1 N2 7.7(4)
N1 Pd1 N2 80.72(14)
C1 Pd1 N1' 92.0(3)
C2 Pd1 N1' 175.8(3)
N2' Pd1 N1' 83.6(5)
N1 Pd1 N1' 7.6(4)
N2 Pd1 N1' 84.8(3)
Pd1 C1 H1A 109.5
Pd1 C1 H1B 109.5
H1A C1 H1B 109.5
Pd1 C1 H1C 109.5
H1A C1 H1C 109.5
H1B C1 H1C 109.5
Pd1 C2 H2A 109.5
Pd1 C2 H2B 109.5
H2A C2 H2B 109.5
Pd1 C2 H2C 109.5
H2A C2 H2C 109.5
H2B C2 H2C 109.5
C7 N3 C11 114.7(9)
C7 N3 C6 115.4(7)
C11 N3 C6 108.9(7)
C5 C6 N3 115.7(6)
C5 C6 H6A 108.3
N3 C6 H6A 108.3
C5 C6 H6B 108.3
N3 C6 H6B 108.3
H6A C6 H6B 107.4
N3 C7 C8 112.5(6)
N3 C7 H7A 109.1
C8 C7 H7A 109.1
N3 C7 H7B 109.1
C8 C7 H7B 109.1
H7A C7 H7B 107.8
C9 N1 C8 109.2(3)
C9 N1 C3 108.5(4)
C8 N1 C3 110.0(3)
C9 N1 Pd1 109.5(3)
C8 N1 Pd1 111.4(3)
C3 N1 Pd1 108.1(2)
N1 C3 C4 111.2(3)
N1 C3 H3A 109.4
C4 C3 H3A 109.4
N1 C3 H3B 109.4
C4 C3 H3B 109.4
H3A C3 H3B 108.0
N1 C8 C7 113.2(3)
N1 C8 H8A 108.9
C7 C8 H8A 108.9
N1 C8 H8B 108.9
C7 C8 H8B 108.9
H8A C8 H8B 107.7
C10 N2 C4 107.5(3)
C10 N2 C5 108.2(3)
C4 N2 C5 111.8(3)
C10 N2 Pd1 113.4(3)
C4 N2 Pd1 99.9(3)
C5 N2 Pd1 115.6(2)
N2 C4 C3 111.0(3)
N2 C4 H4A 109.4
C3 C4 H4A 109.4
N2 C4 H4B 109.4
C3 C4 H4B 109.4
H4A C4 H4B 108.0
N2 C5 C6 116.5(2)
N2 C5 H5A 108.2
C6 C5 H5A 108.2
N2 C5 H5B 108.2
C6 C5 H5B 108.2
H5A C5 H5B 107.3
C7' N3' C11' 103.9(9)
C7' N3' C6' 116.2(10)
C11' N3' C6' 138.3(9)
C5' C6' N3' 121.6(11)
C5' C6' H6'A 106.9
N3' C6' H6'A 106.9
C5' C6' H6'B 106.9
N3' C6' H6'B 106.9
H6'A C6' H6'B 106.7
N3' C7' C8' 121.2(11)
N3' C7' H7'1 107.0
C8' C7' H7'1 107.0
N3' C7' H7'2 107.0
C8' C7' H7'2 107.0
H7'1 C7' H7'2 106.8
N3' C11' H11D 109.5
N3' C11' H11E 109.5
H11D C11' H11E 109.5
N3' C11' H11F 109.5
H11D C11' H11F 109.5
H11E C11' H11F 109.5
C9' N1' C8' 109.7(11)
C9' N1' C3' 106.9(10)
C8' N1' C3' 113.6(12)
C9' N1' Pd1 118.6(11)
C8' N1' Pd1 108.5(9)
C3' N1' Pd1 99.3(8)
N1' C3' C4' 111.6(9)
N1' C3' H3'A 109.3
C4' C3' H3'A 109.3
N1' C3' H3'B 109.3
C4' C3' H3'B 109.3
H3'A C3' H3'B 108.0
N1' C8' C7' 119.1(11)
N1' C8' H8'1 107.5
C7' C8' H8'1 107.5
N1' C8' H8'2 107.5
C7' C8' H8'2 107.5
H8'1 C8' H8'2 107.0
N1' C9' H9'1 109.5
N1' C9' H9'2 109.5
H9'1 C9' H9'2 109.5
N1' C9' H9'3 109.5
H9'1 C9' H9'3 109.5
H9'2 C9' H9'3 109.5
C10' N2' C4' 108.5(13)
C10' N2' C5' 109.5(11)
C4' N2' C5' 108.9(12)
C10' N2' Pd1 113.6(10)
C4' N2' Pd1 109.7(9)
C5' N2' Pd1 106.5(10)
N2' C4' C3' 111.9(11)
N2' C4' H4'1 109.2
C3' C4' H4'1 109.2
N2' C4' H4'2 109.2
C3' C4' H4'2 109.2
H4'1 C4' H4'2 107.9
N2' C5' C6' 112.6(9)
N2' C5' H5'A 109.1
C6' C5' H5'A 109.1
N2' C5' H5'B 109.1
C6' C5' H5'B 109.1
H5'A C5' H5'B 107.8
N2' C10' H10D 109.5
N2' C10' H10E 109.5
H10D C10' H10E 109.5
N2' C10' H10F 109.5
H10D C10' H10F 109.5
H10E C10' H10F 109.5

loop_
_geom_bond_atom_site_label_1
_geom_bond_atom_site_label_2
_geom_bond_distance
Pd1 C1 2.032(2)
Pd1 C2 2.0339(19)
Pd1 N2' 2.059(18)
Pd1 N1 2.220(6)
Pd1 N2 2.249(4)
Pd1 N1' 2.274(18)
C1 H1A 0.9800
C1 H1B 0.9800
C1 H1C 0.9800
C2 H2A 0.9800
C2 H2B 0.9800
C2 H2C 0.9800
N3 C7 1.395(10)
N3 C11 1.479(10)
N3 C6 1.558(10)
C6 C5 1.532(4)
C6 H6A 0.9900
C6 H6B 0.9900
C7 C8 1.536(4)
C7 H7A 0.9900
C7 H7B 0.9900
C11 H11A 0.9800
C11 H11B 0.9800
C11 H11C 0.9800
N1 C9 1.478(4)
N1 C8 1.491(5)
N1 C3 1.495(5)
C3 C4 1.499(5)
C3 H3A 0.9900
C3 H3B 0.9900
C8 H8A 0.9900
C8 H8B 0.9900
C9 H9A 0.9800
C9 H9B 0.9800
C9 H9C 0.9800
N2 C10 1.484(4)
N2 C4 1.487(5)
N2 C5 1.500(4)
C4 H4A 0.9900
C4 H4B 0.9900
C5 H5A 0.9900
C5 H5B 0.9900
C10 H10A 0.9800
C10 H10B 0.9800
C10 H10C 0.9800
N3' C7' 1.375(13)
N3' C11' 1.536(11)
N3' C6' 1.549(14)
C6' C5' 1.537(13)
C6' H6'A 0.9900
C6' H6'B 0.9900
C7' C8' 1.528(13)
C7' H7'1 0.9900
C7' H7'2 0.9900
C11' H11D 0.9800
C11' H11E 0.9800
C11' H11F 0.9800
N1' C9' 1.478(13)
N1' C8' 1.487(13)
N1' C3' 1.488(13)
C3' C4' 1.491(14)
C3' H3'A 0.9900
C3' H3'B 0.9900
C8' H8'1 0.9900
C8' H8'2 0.9900
C9' H9'1 0.9800
C9' H9'2 0.9800
C9' H9'3 0.9800
N2' C10' 1.481(14)
N2' C4' 1.491(15)
N2' C5' 1.501(12)
C4' H4'1 0.9900
C4' H4'2 0.9900
C5' H5'A 0.9900
C5' H5'B 0.9900
C10' H10D 0.9800
C10' H10E 0.9800
C10' H10F 0.9800
N3A C11A 1.497(15)
C11A H11G 0.9800
C11A H11H 0.9800
C11A H11I 0.9800

loop_
_geom_torsion_atom_site_label_1
_geom_torsion_atom_site_label_2
_geom_torsion_atom_site_label_3
_geom_torsion_atom_site_label_4
_geom_torsion
C7 N3 C6 C5 -112.4(9)
C11 N3 C6 C5 117.0(9)
C11 N3 C7 C8 -119.9(9)
C6 N3 C7 C8 112.3(8)
C1 Pd1 N1 C9 56.5(3)
N2' Pd1 N1 C9 -115.7(4)
N2 Pd1 N1 C9 -123.5(3)
N1' Pd1 N1 C9 -1(3)
C1 Pd1 N1 C8 -64.5(2)
N2' Pd1 N1 C8 123.3(4)
N2 Pd1 N1 C8 115.5(3)
N1' Pd1 N1 C8 -122(3)
C1 Pd1 N1 C3 174.5(2)
N2' Pd1 N1 C3 2.3(4)
N2 Pd1 N1 C3 -5.5(2)
N1' Pd1 N1 C3 117(3)
C9 N1 C3 C4 95.3(4)
C8 N1 C3 C4 -145.2(3)
Pd1 N1 C3 C4 -23.3(3)
C9 N1 C8 C7 -161.2(4)
C3 N1 C8 C7 79.8(4)
Pd1 N1 C8 C7 -40.1(4)
N3 C7 C8 N1 -60.6(6)
C2 Pd1 N2 C10 -36.3(2)
N2' Pd1 N2 C10 59(4)
N1 Pd1 N2 C10 145.9(3)
N1' Pd1 N2 C10 139.5(4)
C2 Pd1 N2 C4 -150.3(2)
N2' Pd1 N2 C4 -55(4)
N1 Pd1 N2 C4 31.9(3)
N1' Pd1 N2 C4 25.5(4)
C2 Pd1 N2 C5 89.5(3)
N2' Pd1 N2 C5 -175(4)
N1 Pd1 N2 C5 -88.3(3)
N1' Pd1 N2 C5 -94.7(4)
C10 N2 C4 C3 -174.7(3)
C5 N2 C4 C3 66.7(5)
Pd1 N2 C4 C3 -56.2(4)
N1 C3 C4 N2 57.0(4)
C10 N2 C5 C6 137.9(3)
C4 N2 C5 C6 -103.9(4)
Pd1 N2 C5 C6 9.5(4)
N3 C6 C5 N2 75.5(5)
C7' N3' C6' C5' -101.0(15)
C11' N3' C6' C5' 96.4(19)
C11' N3' C7' C8' -88.7(14)
C6' N3' C7' C8' 103.2(15)
C1 Pd1 N1' C9' 32.9(8)
N2' Pd1 N1' C9' -139.8(9)
N1 Pd1 N1' C9' 156(4)
N2 Pd1 N1' C9' -147.4(8)
C1 Pd1 N1' C8' -93.0(8)
N2' Pd1 N1' C8' 94.3(9)
N1 Pd1 N1' C8' 30(2)
N2 Pd1 N1' C8' 86.7(8)
C1 Pd1 N1' C3' 148.1(6)
N2' Pd1 N1' C3' -24.6(7)
N1 Pd1 N1' C3' -89(3)
N2 Pd1 N1' C3' -32.2(6)
C9' N1' C3' C4' 171.4(12)
C8' N1' C3' C4' -67.5(15)
Pd1 N1' C3' C4' 47.5(11)
C9' N1' C8' C7' -140.3(13)
C3' N1' C8' C7' 100.1(14)
Pd1 N1' C8' C7' -9.3(14)
N3' C7' C8' N1' -77.7(16)
C2 Pd1 N2' C10' -55.3(9)
N1 Pd1 N2' C10' 127.3(9)
N2 Pd1 N2' C10' -141(4)
N1' Pd1 N2' C10' 120.4(9)
C2 Pd1 N2' C4' -177.0(9)
N1 Pd1 N2' C4' 5.6(9)
N2 Pd1 N2' C4' 97(4)
N1' Pd1 N2' C4' -1.3(10)
C2 Pd1 N2' C5' 65.3(9)
N1 Pd1 N2' C5' -112.1(9)
N2 Pd1 N2' C5' -20(3)
N1' Pd1 N2' C5' -119.0(9)
C10' N2' C4' C3' -96.0(15)
C5' N2' C4' C3' 144.8(13)
Pd1 N2' C4' C3' 28.6(15)
N1' C3' C4' N2' -55.1(17)
C10' N2' C5' C6' 161.5(12)
C4' N2' C5' C6' -80.0(15)
Pd1 N2' C5' C6' 38.3(13)
N3' C6' C5' N2' 58.0(16)
